data_7009149
loop_
_publ_author_name
'Cobley, Christopher J.'
'Ellis, Dianne D.'
'Orpen, A. Guy'
'Pringle, Paul G.'

_publ_section_title
;
 Calix[4]arene derived phosphites: their hydrolytic stability and
 complexes with gold(I), platinum(II,0), palladium(II) and iridium(I)
;
_journal_issue 7
_journal_name_full 'Journal of the Chemical Society, Dalton Transactions'
_journal_page_first 1101
_journal_paper_doi 10.1039/a908960h
_journal_year 2000
_chemical_formula_sum 'C98 H120 Cl12 O8 P2 Pt2'
_chemical_formula_weight 2303.46
_chemical_name_systematic
; 
 ? 
;
_space_group_IT_number 2
_symmetry_cell_setting triclinic
_symmetry_space_group_name_Hall '-P 1'
_symmetry_space_group_name_H-M 'P -1'
_atom_sites_solution_hydrogens geom
_atom_sites_solution_primary direct
_atom_sites_solution_secondary difmap
_audit_creation_method SHELXL
_cell_angle_alpha 104.270(11)
_cell_angle_beta 101.943(12)
_cell_angle_gamma 104.796(8)
_cell_formula_units_Z 1
_cell_length_a 13.6605(14)
_cell_length_b 13.821(2)
_cell_length_c 14.660(2)
_cell_measurement_temperature 173(2)
_cell_volume 2483.6(6)
_computing_cell_refinement 'SMART (Siemens, 1995b)'
_computing_data_collection 'SMART (Siemens, 1995b)'
_computing_data_reduction 'SMART (Siemens, 1995b)'
_computing_molecular_graphics 'SHELXTL (Siemens, 1995a)'
_computing_publication_material 'SHELXTL (Siemens, 1995a)'
_computing_structure_refinement 'SHELXTL (Siemens, 1995a)'
_computing_structure_solution 'SHELXTL (Siemens, 1995a)'
_diffrn_ambient_temperature 173(2)
_diffrn_measurement_device_type 'Siemens SMART CCD diffractometer'
_diffrn_measurement_method '\w rotation with narrow frames'
_diffrn_radiation_monochromator graphite
_diffrn_radiation_source 'fine-focus sealed tube'
_diffrn_radiation_type MoK\a
_diffrn_radiation_wavelength 0.71073
_diffrn_reflns_av_R_equivalents 0.0576
_diffrn_reflns_av_sigmaI/netI 0.1600
_diffrn_reflns_limit_h_max 17
_diffrn_reflns_limit_h_min -17
_diffrn_reflns_limit_k_max 17
_diffrn_reflns_limit_k_min -17
_diffrn_reflns_limit_l_max 15
_diffrn_reflns_limit_l_min -18
_diffrn_reflns_number 15724
_diffrn_reflns_theta_max 27.49
_diffrn_reflns_theta_min 1.61
_exptl_absorpt_coefficient_mu 3.222
_exptl_absorpt_correction_type empirical
_exptl_crystal_density_diffrn 1.540
_exptl_crystal_density_method 'not measured'
_exptl_crystal_F_000 1162
_exptl_crystal_size_max 0.62
_exptl_crystal_size_mid 0.26
_exptl_crystal_size_min 0.16
_refine_diff_density_max 1.488
_refine_diff_density_min -1.727
_refine_diff_density_rms 0.140
_refine_ls_extinction_method none
_refine_ls_goodness_of_fit_all 0.789
_refine_ls_goodness_of_fit_obs 0.996
_refine_ls_hydrogen_treatment mixed
_refine_ls_matrix_type full
_refine_ls_number_parameters 546
_refine_ls_number_reflns 10877
_refine_ls_number_restraints 2
_refine_ls_restrained_S_all 0.791
_refine_ls_restrained_S_obs 0.999
_refine_ls_R_factor_all 0.0745
_refine_ls_R_factor_obs 0.0476
_refine_ls_shift/esd_max 0.002
_refine_ls_shift/esd_mean 0.000
_refine_ls_structure_factor_coef Fsqd
_refine_ls_weighting_details 'w=1/[\s^2^(Fo^2^)+(0.0334P)^2^+0.0000P] where P=(Fo^2^+2Fc^2^)/3'
_refine_ls_weighting_scheme calc
_refine_ls_wR_factor_all 0.1096
_refine_ls_wR_factor_obs 0.1037
_reflns_number_observed 6301
_reflns_number_total 10877
_reflns_observed_criterion >2sigma(I)
_cod_data_source_file a908960h.txt
_cod_data_source_block 5b
_cod_depositor_comments
;
The following automatic conversions were performed:
'_symmetry_cell_setting' value 'Triclinic' changed to 'triclinic'
according to '/home/saulius/struct/CIF-dictionaries/cif_core.dic'
dictionary named 'cif_core.dic' version 2.4.1 from 2010-06-29.

Automatic conversion script
Id: cif_fix_enum 1527 2010-12-29 10:47:43Z saulius 

The following automatic conversions were performed:

'_refine_ls_weighting_scheme' value 'calc
w=1/[\s^2^(Fo^2^)+(0.0334P)^2^+0.0000P] where P=(Fo^2^+2Fc^2^)/3' was
changed to 'calc'. New tag '_refine_ls_weighting_details' was
created. The value of the new tag was set to
'w=1/[\s^2^(Fo^2^)+(0.0334P)^2^+0.0000P] where P=(Fo^2^+2Fc^2^)/3'.

Automatic conversion script
Id: cif_fix_values 3143 2015-03-26 13:38:13Z robertas 
;
_cod_original_cell_volume 2483.4(5)
_cod_original_sg_symbol_H-M P-1
_cod_database_code 7009149

loop_
_symmetry_equiv_pos_as_xyz
'x, y, z'
'-x, -y, -z'

loop_
_atom_site_aniso_label
_atom_site_aniso_U_11
_atom_site_aniso_U_22
_atom_site_aniso_U_33
_atom_site_aniso_U_23
_atom_site_aniso_U_13
_atom_site_aniso_U_12
Pt1 0.0337(2) 0.0371(2) 0.02251(13) 0.01109(11) 0.00018(11) -0.00212(12)
Cl1 0.0596(13) 0.0424(12) 0.0318(9) 0.0147(8) 0.0014(9) 0.0101(10)
Cl2 0.077(2) 0.0420(12) 0.0334(10) 0.0175(9) -0.0198(10) -0.0133(11)
P1 0.0208(9) 0.0352(11) 0.0233(8) 0.0097(8) 0.0042(8) 0.0016(8)
O1 0.043(3) 0.029(3) 0.029(2) 0.000(2) 0.003(2) 0.009(2)
O2 0.023(2) 0.032(3) 0.026(2) 0.006(2) 0.002(2) 0.001(2)
O3 0.024(2) 0.045(3) 0.029(2) 0.004(2) 0.011(2) 0.004(2)
O4 0.035(3) 0.035(3) 0.021(2) 0.008(2) 0.003(2) 0.002(2)
C1 0.033(4) 0.029(4) 0.028(3) 0.007(3) 0.009(3) 0.009(3)
C2 0.028(4) 0.028(4) 0.035(4) 0.012(3) 0.014(3) 0.009(3)
C3 0.044(4) 0.039(5) 0.028(3) 0.019(3) 0.018(3) 0.020(4)
C4 0.052(5) 0.034(4) 0.028(4) 0.012(3) 0.016(4) 0.012(4)
C5 0.058(5) 0.022(4) 0.028(3) 0.008(3) 0.014(4) 0.011(4)
C6 0.039(4) 0.030(4) 0.024(3) 0.008(3) 0.011(3) 0.011(3)
C7 0.075(6) 0.036(5) 0.027(4) 0.007(3) 0.021(4) 0.007(4)
C8 0.181(12) 0.064(7) 0.028(4) 0.011(5) 0.011(6) 0.023(7)
C9 0.117(9) 0.097(8) 0.047(5) -0.030(5) 0.039(6) 0.014(7)
C10 0.119(8) 0.054(6) 0.026(4) -0.004(4) 0.017(5) 0.002(6)
C11 0.028(4) 0.030(4) 0.042(4) 0.015(3) 0.015(3) 0.006(3)
C12 0.031(4) 0.025(4) 0.022(3) 0.010(3) 0.001(3) 0.006(3)
C13 0.027(4) 0.034(4) 0.022(3) 0.007(3) 0.001(3) 0.011(3)
C14 0.028(4) 0.047(5) 0.024(3) 0.006(3) 0.001(3) 0.019(3)
C15 0.030(4) 0.028(4) 0.022(3) 0.004(3) -0.003(3) 0.003(3)
C16 0.028(4) 0.034(4) 0.023(3) 0.008(3) 0.007(3) 0.004(3)
C17 0.022(3) 0.024(4) 0.025(3) 0.005(3) 0.002(3) 0.001(3)
C18 0.038(4) 0.037(4) 0.029(4) 0.008(3) 0.000(3) 0.013(4)
C19 0.056(5) 0.069(6) 0.058(5) 0.046(5) 0.020(4) 0.021(5)
C20 0.104(7) 0.039(5) 0.042(4) 0.017(4) 0.009(5) 0.030(5)
C21 0.053(5) 0.072(6) 0.036(4) 0.027(4) 0.009(4) 0.021(5)
C22 0.033(4) 0.049(5) 0.037(4) 0.016(4) 0.014(3) 0.017(4)
C23 0.026(4) 0.054(5) 0.030(4) 0.010(3) 0.014(3) 0.008(4)
C24 0.028(4) 0.061(5) 0.029(4) 0.016(4) 0.014(3) 0.015(4)
C25 0.036(4) 0.069(6) 0.027(4) 0.013(4) 0.014(3) 0.015(4)
C26 0.039(4) 0.059(6) 0.034(4) 0.005(4) 0.020(4) 0.013(4)
C27 0.039(4) 0.054(5) 0.037(4) 0.013(4) 0.020(4) 0.021(4)
C28 0.025(4) 0.050(5) 0.031(4) 0.013(3) 0.013(3) 0.016(3)
C29 0.059(6) 0.064(6) 0.035(4) 0.002(4) 0.019(4) 0.017(5)
C30 0.173(12) 0.096(8) 0.036(5) 0.005(5) 0.035(7) 0.019(8)
C31 0.058(7) 0.117(9) 0.091(7) -0.055(7) 0.026(6) 0.012(6)
C32 0.065(6) 0.074(7) 0.057(5) -0.013(5) 0.018(5) 0.006(5)
C33 0.040(4) 0.057(5) 0.028(4) 0.018(4) 0.012(3) 0.010(4)
C34 0.033(4) 0.023(4) 0.021(3) 0.008(3) -0.003(3) -0.002(3)
C35 0.039(4) 0.029(4) 0.022(3) 0.010(3) 0.001(3) 0.003(3)
C36 0.041(4) 0.043(5) 0.030(4) 0.017(3) 0.002(3) 0.010(4)
C37 0.040(4) 0.040(5) 0.028(4) 0.015(3) 0.002(3) 0.005(4)
C38 0.052(5) 0.044(5) 0.021(3) 0.014(3) 0.013(3) 0.005(4)
C39 0.031(4) 0.043(5) 0.028(3) 0.016(3) 0.007(3) -0.002(3)
C40 0.066(6) 0.070(6) 0.025(4) 0.018(4) 0.002(4) 0.022(5)
C41 0.067(8) 0.359(22) 0.071(7) 0.111(11) -0.001(7) 0.036(11)
C42 0.130(9) 0.087(7) 0.028(4) 0.009(5) 0.000(5) 0.055(7)
C43 0.201(12) 0.095(8) 0.037(5) 0.036(5) 0.020(7) 0.086(8)
C44 0.056(5) 0.040(4) 0.026(3) 0.014(3) 0.011(4) 0.021(4)
C45 0.298(27) 0.132(15) 0.223(21) 0.120(16) -0.132(21) -0.064(17)
Cl3 1.082(39) 0.323(14) 0.717(26) -0.010(16) 0.626(29) -0.141(18)
Cl4 0.405(14) 0.399(14) 0.390(14) 0.106(11) 0.102(12) -0.053(11)
C46 0.181(15) 0.238(18) 0.400(27) 0.250(20) 0.213(18) 0.151(14)
Cl5 0.177(4) 0.119(3) 0.136(3) 0.030(2) 0.085(3) 0.048(3)
Cl6 0.145(4) 0.162(4) 0.189(4) 0.035(3) 0.078(3) 0.040(3)
C47 0.054(7) 0.081(8) 0.068(7) -0.036(6) -0.024(6) 0.031(6)
C48 0.228(21) 0.036(8) 0.311(24) 0.028(11) -0.152(19) -0.030(10)

loop_
_atom_site_label
_atom_site_type_symbol
_atom_site_fract_x
_atom_site_fract_y
_atom_site_fract_z
_atom_site_U_iso_or_equiv
_atom_site_thermal_displace_type
_atom_site_occupancy
_atom_site_calc_flag
_atom_site_refinement_flags
_atom_site_disorder_group
Pt1 Pt 0.43657(2) 0.36325(2) 0.44954(2) 0.03475(10) Uani 1 d . .
Cl1 Cl 0.4462(2) 0.23186(14) 0.51523(12) 0.0472(5) Uani 1 d . .
Cl2 Cl 0.4429(2) 0.51152(15) 0.39980(13) 0.0620(7) Uani 1 d . .
P1 P 0.34139(13) 0.25574(14) 0.30514(12) 0.0282(4) Uani 1 d . .
O1 O 0.0392(4) 0.1879(3) 0.2216(3) 0.0372(12) Uani 1 d . .
H1 H 0.0452(50) 0.1280(17) 0.2168(14) 0.056 Uiso 1 calc R .
O2 O 0.2493(3) 0.1494(3) 0.2870(3) 0.0297(10) Uani 1 d . .
O3 O 0.4185(3) 0.2183(3) 0.2479(3) 0.0350(11) Uani 1 d . .
O4 O 0.2871(3) 0.3181(3) 0.2465(3) 0.0331(11) Uani 1 d . .
C1 C 0.0905(5) 0.2549(5) 0.3178(4) 0.031(2) Uani 1 d . .
C2 C 0.1056(5) 0.2125(5) 0.3946(5) 0.029(2) Uani 1 d . .
C3 C 0.1508(5) 0.2839(5) 0.4896(4) 0.033(2) Uani 1 d . .
H3A H 0.1622(5) 0.2570(5) 0.5432(4) 0.040 Uiso 1 calc R .
C4 C 0.1795(6) 0.3924(5) 0.5093(5) 0.037(2) Uani 1 d . .
C5 C 0.1691(6) 0.4278(5) 0.4278(4) 0.036(2) Uani 1 d . .
H5A H 0.1934(6) 0.5017(5) 0.4388(4) 0.044 Uiso 1 calc R .
C6 C 0.1256(5) 0.3621(5) 0.3326(4) 0.031(2) Uani 1 d . .
C7 C 0.2188(7) 0.4691(6) 0.6158(5) 0.048(2) Uani 1 d . .
C8 C 0.2805(9) 0.4252(7) 0.6867(5) 0.098(4) Uani 1 d . .
H8A H 0.2354(9) 0.3562(7) 0.6838(5) 0.148 Uiso 1 calc R .
H8B H 0.3020(9) 0.4739(7) 0.7539(5) 0.148 Uiso 1 calc R .
H8C H 0.3435(9) 0.4176(7) 0.6676(5) 0.148 Uiso 1 calc R .
C9 C 0.1229(8) 0.4824(8) 0.6457(6) 0.099(4) Uani 1 d . .
H9A H 0.0762(8) 0.4136(8) 0.6413(6) 0.148 Uiso 1 calc R .
H9B H 0.0851(8) 0.5126(8) 0.6017(6) 0.148 Uiso 1 calc R .
H9C H 0.1450(8) 0.5298(8) 0.7134(6) 0.148 Uiso 1 calc R .
C10 C 0.2902(8) 0.5743(6) 0.6224(5) 0.075(3) Uani 1 d . .
H10A H 0.3527(8) 0.5655(6) 0.6029(5) 0.113 Uiso 1 calc R .
H10B H 0.3123(8) 0.6216(6) 0.6902(5) 0.113 Uiso 1 calc R .
H10C H 0.2524(8) 0.6044(6) 0.5785(5) 0.113 Uiso 1 calc R .
C11 C 0.0778(5) 0.0956(5) 0.3765(5) 0.033(2) Uani 1 d . .
H11A H 0.0237(5) 0.0600(5) 0.3119(5) 0.039 Uiso 1 calc R .
H11B H 0.0440(5) 0.0790(5) 0.4268(5) 0.039 Uiso 1 calc R .
C12 C 0.2440(5) 0.0671(5) 0.3321(4) 0.0275(15) Uani 1 d . .
C13 C 0.3139(5) 0.0083(5) 0.3263(4) 0.029(2) Uani 1 d . .
C14 C 0.3051(5) -0.0678(5) 0.3731(4) 0.034(2) Uani 1 d . .
H14A H 0.3526(5) -0.1074(5) 0.3709(4) 0.040 Uiso 1 calc R .
C15 C 0.2297(5) -0.0896(5) 0.4236(4) 0.030(2) Uani 1 d . .
C16 C 0.1607(5) -0.0319(5) 0.4225(4) 0.030(2) Uani 1 d . .
H16A H 0.1075(5) -0.0463(5) 0.4546(4) 0.036 Uiso 1 calc R .
C17 C 0.1643(5) 0.0464(5) 0.3771(4) 0.0264(15) Uani 1 d . .
C18 C 0.2278(5) -0.1730(5) 0.4760(5) 0.037(2) Uani 1 d . .
C19 C 0.1334(6) -0.1927(6) 0.5183(5) 0.055(2) Uani 1 d . .
H19A H 0.0674(6) -0.2174(6) 0.4649(5) 0.083 Uiso 1 calc R .
H19B H 0.1377(6) -0.1269(6) 0.5659(5) 0.083 Uiso 1 calc R .
H19C H 0.1350(6) -0.2463(6) 0.5511(5) 0.083 Uiso 1 calc R .
C20 C 0.2244(7) -0.2769(6) 0.4045(5) 0.061(3) Uani 1 d . .
H20A H 0.1599(7) -0.3031(6) 0.3492(5) 0.092 Uiso 1 calc R .
H20B H 0.2249(7) -0.3293(6) 0.4388(5) 0.092 Uiso 1 calc R .
H20C H 0.2864(7) -0.2644(6) 0.3797(5) 0.092 Uiso 1 calc R .
C21 C 0.3284(6) -0.1350(6) 0.5602(5) 0.052(2) Uani 1 d . .
H21A H 0.3278(6) -0.1879(6) 0.5941(5) 0.078 Uiso 1 calc R .
H21B H 0.3327(6) -0.0683(6) 0.6065(5) 0.078 Uiso 1 calc R .
H21C H 0.3897(6) -0.1241(6) 0.5345(5) 0.078 Uiso 1 calc R .
C22 C 0.4021(5) 0.0242(6) 0.2775(5) 0.038(2) Uani 1 d . .
H22A H 0.4592(5) 0.0904(6) 0.3190(5) 0.046 Uiso 1 calc R .
H22B H 0.4316(5) -0.0344(6) 0.2759(5) 0.046 Uiso 1 calc R .
C23 C 0.3776(5) 0.1286(6) 0.1617(5) 0.037(2) Uani 1 d . .
C24 C 0.3511(5) 0.1439(6) 0.0714(5) 0.038(2) Uani 1 d . .
C25 C 0.3203(5) 0.0542(6) -0.0107(5) 0.044(2) Uani 1 d . .
H25A H 0.3015(5) 0.0617(6) -0.0741(5) 0.052 Uiso 1 calc R .
C26 C 0.3160(6) -0.0445(6) -0.0044(5) 0.045(2) Uani 1 d . .
C27 C 0.3404(5) -0.0550(6) 0.0900(5) 0.041(2) Uani 1 d . .
H27A H 0.3358(5) -0.1228(6) 0.0959(5) 0.049 Uiso 1 calc R .
C28 C 0.3708(5) 0.0297(6) 0.1739(5) 0.034(2) Uani 1 d . .
C29 C 0.2874(7) -0.1419(7) -0.0949(5) 0.055(2) Uani 1 d . .
C30 C 0.2524(9) -0.1182(8) -0.1903(6) 0.109(4) Uani 1 d . .
H30A H 0.3093(9) -0.0611(8) -0.1945(6) 0.163 Uiso 1 calc R .
H30B H 0.1892(9) -0.0966(8) -0.1916(6) 0.163 Uiso 1 calc R .
H30C H 0.2360(9) -0.1816(8) -0.2463(6) 0.163 Uiso 1 calc R .
C31 C 0.3861(7) -0.1735(8) -0.0944(7) 0.108(4) Uani 1 d . .
H31A H 0.4435(7) -0.1137(8) -0.0939(7) 0.162 Uiso 1 calc R .
H31B H 0.3715(7) -0.2332(8) -0.1532(7) 0.162 Uiso 1 calc R .
H31C H 0.4071(7) -0.1938(8) -0.0356(7) 0.162 Uiso 1 calc R .
C32 C 0.1956(7) -0.2294(7) -0.0957(6) 0.075(3) Uani 1 d . .
H32A H 0.1342(7) -0.2050(7) -0.0960(6) 0.112 Uiso 1 calc R .
H32B H 0.2141(7) -0.2504(7) -0.0369(6) 0.112 Uiso 1 calc R .
H32C H 0.1785(7) -0.2899(7) -0.1546(6) 0.112 Uiso 1 calc R .
C33 C 0.3543(5) 0.2525(6) 0.0658(5) 0.041(2) Uani 1 d . .
H33A H 0.4125(5) 0.3058(6) 0.1218(5) 0.050 Uiso 1 calc R .
H33B H 0.3710(5) 0.2592(6) 0.0046(5) 0.050 Uiso 1 calc R .
C34 C 0.2236(5) 0.3107(5) 0.1540(4) 0.030(2) Uani 1 d . .
C35 C 0.1402(5) 0.3501(5) 0.1549(4) 0.033(2) Uani 1 d . .
C36 C 0.0784(5) 0.3457(5) 0.0652(5) 0.039(2) Uani 1 d . .
H36A H 0.0193(5) 0.3702(5) 0.0642(5) 0.047 Uiso 1 calc R .
C37 C 0.0991(6) 0.3067(5) -0.0243(5) 0.038(2) Uani 1 d . .
C38 C 0.1864(6) 0.2764(5) -0.0200(4) 0.040(2) Uani 1 d . .
H38A H 0.2036(6) 0.2533(5) -0.0795(4) 0.048 Uiso 1 calc R .
C39 C 0.2530(5) 0.2773(5) 0.0676(5) 0.036(2) Uani 1 d . .
C40 C 0.0288(7) 0.3079(7) -0.1199(5) 0.054(2) Uani 1 d . .
C41 C -0.0875(8) 0.2617(12) -0.1263(7) 0.167(7) Uani 1 d . .
H41A H -0.1020(8) 0.1891(12) -0.1245(7) 0.251 Uiso 1 calc R .
H41B H -0.1320(8) 0.2620(12) -0.1879(7) 0.251 Uiso 1 calc R .
H41C H -0.1033(8) 0.3044(12) -0.0706(7) 0.251 Uiso 1 calc R .
C42 C 0.0511(8) 0.2432(7) -0.2089(5) 0.083(3) Uani 1 d . .
H42A H 0.0363(8) 0.1700(7) -0.2091(5) 0.124 Uiso 1 calc R .
H42B H 0.1255(8) 0.2727(7) -0.2057(5) 0.124 Uiso 1 calc R .
H42C H 0.0060(8) 0.2455(7) -0.2692(5) 0.124 Uiso 1 calc R .
C43 C 0.0524(9) 0.4184(7) -0.1225(6) 0.103(4) Uani 1 d . .
H43A H 0.0387(9) 0.4620(7) -0.0659(6) 0.154 Uiso 1 calc R .
H43B H 0.0072(9) 0.4194(7) -0.1834(6) 0.154 Uiso 1 calc R .
H43C H 0.1268(9) 0.4466(7) -0.1199(6) 0.154 Uiso 1 calc R .
C44 C 0.1194(6) 0.4064(5) 0.2475(4) 0.039(2) Uani 1 d . .
H44A H 0.0478(6) 0.4122(5) 0.2284(4) 0.047 Uiso 1 calc R .
H44B H 0.1700(6) 0.4791(5) 0.2728(4) 0.047 Uiso 1 calc R .
C45 C -0.4272(21) 0.4317(14) -0.1679(15) 0.265(17) Uani 1 d . .
H45A H -0.4093(21) 0.5011(14) -0.1790(15) 0.319 Uiso 1 calc R .
H45B H -0.4949(21) 0.3817(14) -0.2145(15) 0.319 Uiso 1 calc R .
Cl3 Cl -0.4097(18) 0.4369(10) -0.0420(13) 0.756(18) Uani 1 d . .
Cl4 Cl -0.3135(9) 0.3750(9) -0.1493(9) 0.440(7) Uani 1 d . .
C46 C 0.6657(12) -0.1652(13) 0.3123(15) 0.207(9) Uani 1 d . .
H46A H 0.6581(12) -0.1269(13) 0.3757(15) 0.248 Uiso 1 calc R .
H46B H 0.6532(12) -0.2398(13) 0.3092(15) 0.248 Uiso 1 calc R .
Cl5 Cl 0.7940(3) -0.1114(3) 0.3082(3) 0.1397(13) Uani 1 d . .
Cl6 Cl 0.5704(3) -0.1587(3) 0.2163(3) 0.167(2) Uani 1 d . .
C47 C -0.0761(9) 0.0201(10) -0.0750(9) 0.084(4) Uani 1 d D .
C48 C 0.0379(14) 0.0198(9) -0.0807(14) 0.249(13) Uani 1 d D .
C49 C 0.0737(25) -0.0015(26) 0.0304(21) 0.280(19) Uiso 1 d D .

loop_
_atom_type_symbol
_atom_type_description
_atom_type_scat_dispersion_real
_atom_type_scat_dispersion_imag
_atom_type_scat_source
C C 0.0033 0.0016 'International Tables Vol C Tables 4.2.6.8 and 6.1.1.4'
H H 0.0000 0.0000 'International Tables Vol C Tables 4.2.6.8 and 6.1.1.4'
O O 0.0106 0.0060 'International Tables Vol C Tables 4.2.6.8 and 6.1.1.4'
P P 0.1023 0.0942 'International Tables Vol C Tables 4.2.6.8 and 6.1.1.4'
Cl Cl 0.1484 0.1585 'International Tables Vol C Tables 4.2.6.8 and 6.1.1.4'
Pt Pt -1.7033 8.3905 'International Tables Vol C Tables 4.2.6.8 and 6.1.1.4'

loop_
_geom_angle_atom_site_label_1
_geom_angle_atom_site_label_2
_geom_angle_atom_site_label_3
_geom_angle
_geom_angle_site_symmetry_1
_geom_angle_site_symmetry_3
_geom_angle_publ_flag
P1 Pt1 Cl1 93.98(7) . . ?
P1 Pt1 Cl2 92.92(6) . . ?
Cl1 Pt1 Cl2 172.94(6) . . ?
P1 Pt1 Cl2 173.39(7) . 2_666 ?
Cl1 Pt1 Cl2 89.00(6) . 2_666 ?
Cl2 Pt1 Cl2 83.99(6) . 2_666 ?
Pt1 Cl2 Pt1 96.01(6) . 2_666 ?
O4 P1 O3 106.6(2) . . ?
O4 P1 O2 104.5(2) . . ?
O3 P1 O2 104.0(2) . . ?
O4 P1 Pt1 108.6(2) . . ?
O3 P1 Pt1 108.0(2) . . ?
O2 P1 Pt1 124.0(2) . . ?
C12 O2 P1 131.6(3) . . ?
C23 O3 P1 120.2(4) . . ?
C34 O4 P1 144.0(4) . . ?
C6 C1 C2 122.4(6) . . ?
C6 C1 O1 117.8(5) . . ?
C2 C1 O1 119.8(6) . . ?
C1 C2 C3 116.9(6) . . ?
C1 C2 C11 122.0(6) . . ?
C3 C2 C11 121.1(6) . . ?
C4 C3 C2 123.0(6) . . ?
C3 C4 C5 116.1(6) . . ?
C3 C4 C7 121.7(6) . . ?
C5 C4 C7 122.2(6) . . ?
C6 C5 C4 123.8(6) . . ?
C5 C6 C1 117.4(6) . . ?
C5 C6 C44 120.7(6) . . ?
C1 C6 C44 121.8(6) . . ?
C10 C7 C9 109.5(7) . . ?
C10 C7 C8 107.8(7) . . ?
C9 C7 C8 109.7(7) . . ?
C10 C7 C4 111.3(6) . . ?
C9 C7 C4 107.4(6) . . ?
C8 C7 C4 111.2(6) . . ?
C2 C11 C17 118.9(5) . . ?
C17 C12 C13 122.2(6) . . ?
C17 C12 O2 116.9(6) . . ?
C13 C12 O2 120.8(6) . . ?
C14 C13 C12 117.3(6) . . ?
C14 C13 C22 116.8(6) . . ?
C12 C13 C22 125.8(6) . . ?
C13 C14 C15 123.4(6) . . ?
C16 C15 C14 116.1(6) . . ?
C16 C15 C18 124.0(6) . . ?
C14 C15 C18 119.9(6) . . ?
C15 C16 C17 124.0(6) . . ?
C12 C17 C16 116.9(6) . . ?
C12 C17 C11 126.2(5) . . ?
C16 C17 C11 116.8(6) . . ?
C21 C18 C15 109.0(5) . . ?
C21 C18 C19 108.1(5) . . ?
C15 C18 C19 111.9(6) . . ?
C21 C18 C20 107.9(6) . . ?
C15 C18 C20 109.9(5) . . ?
C19 C18 C20 109.8(6) . . ?
C28 C22 C13 115.7(5) . . ?
C24 C23 C28 123.9(7) . . ?
C24 C23 O3 118.6(6) . . ?
C28 C23 O3 117.4(6) . . ?
C23 C24 C25 116.0(7) . . ?
C23 C24 C33 120.0(7) . . ?
C25 C24 C33 124.0(6) . . ?
C26 C25 C24 123.2(7) . . ?
C25 C26 C27 117.7(7) . . ?
C25 C26 C29 123.1(7) . . ?
C27 C26 C29 119.2(7) . . ?
C28 C27 C26 122.2(7) . . ?
C27 C28 C23 116.9(6) . . ?
C27 C28 C22 124.6(7) . . ?
C23 C28 C22 118.4(6) . . ?
C32 C29 C31 112.8(8) . . ?
C32 C29 C30 105.3(7) . . ?
C31 C29 C30 108.3(8) . . ?
C32 C29 C26 111.3(7) . . ?
C31 C29 C26 107.5(6) . . ?
C30 C29 C26 111.8(7) . . ?
C39 C33 C24 114.6(6) . . ?
C35 C34 C39 122.2(6) . . ?
C35 C34 O4 116.4(6) . . ?
C39 C34 O4 120.9(6) . . ?
C34 C35 C36 117.4(6) . . ?
C34 C35 C44 123.9(6) . . ?
C36 C35 C44 118.5(6) . . ?
C35 C36 C37 123.0(7) . . ?
C38 C37 C36 117.1(6) . . ?
C38 C37 C40 123.1(7) . . ?
C36 C37 C40 119.6(7) . . ?
C37 C38 C39 123.6(7) . . ?
C38 C39 C34 116.3(7) . . ?
C38 C39 C33 119.3(6) . . ?
C34 C39 C33 124.2(6) . . ?
C43 C40 C42 107.7(7) . . ?
C43 C40 C41 110.3(9) . . ?
C42 C40 C41 108.9(8) . . ?
C43 C40 C37 109.3(6) . . ?
C42 C40 C37 110.7(7) . . ?
C41 C40 C37 110.0(7) . . ?
C35 C44 C6 120.1(6) . . ?
Cl3 C45 Cl4 80.2(11) . . ?
C45 Cl3 Cl4 52.1(10) . . ?
C45 Cl4 Cl3 47.7(8) . . ?
Cl5 C46 Cl6 112.7(8) . . ?
C49 C47 C48 95.5(28) 2 . ?
C47 C48 C49 94.7(18) . . ?
C47 C48 C49 24.5(10) . 2 ?
C49 C48 C49 70.5(21) . 2 ?
C47 C49 C48 166.3(42) 2 . ?
C47 C49 C48 59.9(26) 2 2 ?
C48 C49 C48 109.5(21) . 2 ?

loop_
_geom_bond_atom_site_label_1
_geom_bond_atom_site_label_2
_geom_bond_distance
_geom_bond_site_symmetry_2
_geom_bond_publ_flag
Pt1 P1 2.169(2) . ?
Pt1 Cl1 2.275(2) . ?
Pt1 Cl2 2.326(2) . ?
Pt1 Cl2 2.396(2) 2_666 ?
Cl2 Pt1 2.396(2) 2_666 ?
P1 O4 1.569(4) . ?
P1 O3 1.584(5) . ?
P1 O2 1.593(4) . ?
O1 C1 1.396(7) . ?
O2 C12 1.444(7) . ?
O3 C23 1.425(8) . ?
O4 C34 1.413(6) . ?
C1 C6 1.382(8) . ?
C1 C2 1.395(8) . ?
C2 C3 1.397(8) . ?
C2 C11 1.502(8) . ?
C3 C4 1.386(9) . ?
C4 C5 1.393(8) . ?
C4 C7 1.548(9) . ?
C5 C6 1.372(8) . ?
C6 C44 1.514(8) . ?
C7 C10 1.498(10) . ?
C7 C9 1.504(12) . ?
C7 C8 1.539(11) . ?
C11 C17 1.507(9) . ?
C12 C17 1.391(8) . ?
C12 C13 1.406(8) . ?
C13 C14 1.384(8) . ?
C13 C22 1.520(9) . ?
C14 C15 1.402(9) . ?
C15 C16 1.380(9) . ?
C15 C18 1.533(8) . ?
C16 C17 1.400(8) . ?
C18 C21 1.516(8) . ?
C18 C19 1.534(10) . ?
C18 C20 1.539(9) . ?
C22 C28 1.516(8) . ?
C23 C24 1.381(8) . ?
C23 C28 1.404(9) . ?
C24 C25 1.396(9) . ?
C24 C33 1.513(9) . ?
C25 C26 1.378(10) . ?
C26 C27 1.406(9) . ?
C26 C29 1.537(10) . ?
C27 C28 1.374(9) . ?
C29 C32 1.499(10) . ?
C29 C31 1.519(11) . ?
C29 C30 1.525(10) . ?
C33 C39 1.512(9) . ?
C34 C35 1.384(9) . ?
C34 C39 1.412(9) . ?
C35 C36 1.385(8) . ?
C35 C44 1.511(9) . ?
C36 C37 1.405(9) . ?
C37 C38 1.356(10) . ?
C37 C40 1.533(9) . ?
C38 C39 1.408(8) . ?
C40 C43 1.490(11) . ?
C40 C42 1.525(11) . ?
C40 C41 1.527(12) . ?
C45 Cl3 1.79(2) . ?
C45 Cl4 1.91(3) . ?
Cl3 Cl4 2.39(2) . ?
C46 Cl5 1.740(13) . ?
C46 Cl6 1.74(2) . ?
C47 C49 0.76(3) 2 ?
C47 C48 1.58(2) . ?
C48 C49 1.72(2) . ?
C48 C49 1.81(4) 2 ?
C49 C47 0.76(3) 2 ?
C49 C48 1.81(4) 2 ?
